data_4317704
loop_
_publ_author_name
'Gerd W. Rabe'
'Christian D. B\'erub\'e'
'Glenn P. A. Yap'
'Kin-Chung Lam'
'Thomas E. Concolino'
'Arnold L. Rheingold'

_publ_section_title
;
 Synthesis and Structural Characterization of 2,6-Dimesitylphenyl
 Complexes of Scandium, Ytterbium, and Yttrium
;
_journal_name_full 'Inorganic Chemistry'
_journal_page_first 1446
_journal_page_last 1453
_journal_paper_doi 10.1021/ic0109492
_journal_volume 41
_journal_year 2002
_chemical_formula_sum 'C36 H49 Cl2 O3 Y'
_chemical_formula_weight 689.56
_chemical_name_systematic
;
  ?
;
_space_group_IT_number 14
_symmetry_cell_setting monoclinic
_symmetry_space_group_name_Hall '-P 2yn'
_symmetry_space_group_name_H-M 'P 1 21/n 1'
_atom_sites_solution_hydrogens geom
_atom_sites_solution_primary direct
_atom_sites_solution_secondary difmap
_audit_creation_method SHELXL-97
_cell_angle_alpha 90.00
_cell_angle_beta 92.323(3)
_cell_angle_gamma 90.00
_cell_formula_units_Z 4
_cell_length_a 15.950(3)
_cell_length_b 11.865(2)
_cell_length_c 18.254(3)
_cell_measurement_reflns_used 'reflections from 60 data frames'
_cell_measurement_temperature 203(2)
_cell_measurement_theta_max 28.29
_cell_measurement_theta_min 1.47
_cell_volume 3451.7(10)
_computing_cell_refinement 'Bruker SMART'
_computing_data_collection 'Bruker SMART'
_computing_data_reduction 'Bruker SHELXTL'
_computing_molecular_graphics 'Bruker SHELXTL'
_computing_publication_material 'Bruker SHELXTL'
_computing_structure_refinement 'SHELXL-97 (Sheldrick, 1997)'
_computing_structure_solution 'SHELXS-97 (Sheldrick, 1990)'
_diffrn_ambient_temperature 203(2)
_diffrn_measured_fraction_theta_full 0.995
_diffrn_measured_fraction_theta_max 0.995
_diffrn_measurement_device_type 'CCD area detector'
_diffrn_measurement_method 'phi and omega scans'
_diffrn_radiation_monochromator graphite
_diffrn_radiation_source 'fine-focus sealed tube'
_diffrn_radiation_type MoK\a
_diffrn_radiation_wavelength 0.71073
_diffrn_reflns_av_R_equivalents 0.1239
_diffrn_reflns_av_sigmaI/netI 0.1517
_diffrn_reflns_limit_h_max 19
_diffrn_reflns_limit_h_min -19
_diffrn_reflns_limit_k_max 14
_diffrn_reflns_limit_k_min 0
_diffrn_reflns_limit_l_max 22
_diffrn_reflns_limit_l_min 0
_diffrn_reflns_number 27181
_diffrn_reflns_theta_full 26.37
_diffrn_reflns_theta_max 26.37
_diffrn_reflns_theta_min 1.66
_diffrn_standards_decay_% <1
_diffrn_standards_number '50 standard frames at start and end'
_exptl_absorpt_coefficient_mu 1.877
_exptl_absorpt_correction_T_max 0.928077
_exptl_absorpt_correction_T_min 0.687064
_exptl_absorpt_correction_type multi-scan
_exptl_absorpt_process_details 'Blessing,R., Acta Cryst. (1995) A51 33-38.'
_exptl_crystal_colour colourless
_exptl_crystal_density_diffrn 1.327
_exptl_crystal_density_method 'not measured'
_exptl_crystal_description block
_exptl_crystal_F_000 1448
_exptl_crystal_size_max 0.2
_exptl_crystal_size_mid 0.1
_exptl_crystal_size_min 0.1
_refine_diff_density_max 0.365
_refine_diff_density_min -0.386
_refine_diff_density_rms 0.070
_refine_ls_extinction_method none
_refine_ls_goodness_of_fit_ref 1.026
_refine_ls_hydrogen_treatment mixed
_refine_ls_matrix_type full
_refine_ls_number_parameters 379
_refine_ls_number_reflns 7022
_refine_ls_number_restraints 0
_refine_ls_restrained_S_all 1.026
_refine_ls_R_factor_all 0.0964
_refine_ls_R_factor_gt 0.0443
_refine_ls_shift/su_max 0.002
_refine_ls_shift/su_mean 0.000
_refine_ls_structure_factor_coef Fsqd
_refine_ls_weighting_details 'calc w=1/[\s^2^(Fo^2^)+(0.0200P)^2^+0.0000P] where P=(Fo^2^+2Fc^2^)/3'
_refine_ls_weighting_scheme calc
_refine_ls_wR_factor_gt 0.0751
_refine_ls_wR_factor_ref 0.0802
_reflns_number_gt 3893
_reflns_number_total 7022
_reflns_threshold_expression >2sigma(I)
_cod_data_source_file ic0109492_3.cif
_cod_data_source_block gr006
_cod_depositor_comments
;
The following automatic conversions were performed:

'_symmetry_cell_setting' value 'Monoclinic' changed to 'monoclinic'
according to the built-in table from CIF Core dictionary named
'cif_core.dic' version 2.4.1 from 2010-06-29.

Automatic conversion script
Id: cif_fix_values 1646 2011-03-28 12:23:43Z adriana 
;
_cod_original_cell_volume 3451.9(10)
_cod_database_code 4317704

loop_
_symmetry_equiv_pos_as_xyz
'x, y, z'
'-x+1/2, y+1/2, -z+1/2'
'-x, -y, -z'
'x-1/2, -y-1/2, z-1/2'

loop_
_atom_site_label
_atom_site_type_symbol
_atom_site_fract_x
_atom_site_fract_y
_atom_site_fract_z
_atom_site_U_iso_or_equiv
_atom_site_adp_type
_atom_site_occupancy
_atom_site_symmetry_multiplicity
_atom_site_calc_flag
_atom_site_refinement_flags
_atom_site_disorder_assembly
_atom_site_disorder_group
Y Y 0.27697(2) 0.20624(3) 1.019545(18) 0.02931(10) Uani 1 1 d . . .
Cl1 Cl 0.15542(6) 0.17135(9) 1.10446(5) 0.0478(3) Uani 1 1 d . . .
Cl2 Cl 0.41721(5) 0.22131(9) 0.95330(5) 0.0437(3) Uani 1 1 d . . .
O1 O 0.35538(14) 0.0701(2) 1.10650(12) 0.0400(7) Uani 1 1 d . . .
O2 O 0.33913(14) 0.3124(2) 1.11740(12) 0.0390(7) Uani 1 1 d . . .
O3 O 0.26540(15) 0.0247(2) 0.96932(13) 0.0401(6) Uani 1 1 d . . .
C1 C 0.1975(2) 0.5372(3) 1.06252(18) 0.0343(9) Uani 1 1 d . . .
C2 C 0.2371(3) 0.6029(3) 1.11646(19) 0.0458(11) Uani 1 1 d . . .
H2A H 0.2065 0.6262 1.1567 0.055 Uiso 1 1 calc R . .
C3 C 0.3202(3) 0.6354(3) 1.1129(2) 0.0426(11) Uani 1 1 d . . .
C4 C 0.3636(2) 0.6039(3) 1.0520(2) 0.0393(10) Uani 1 1 d . . .
H4A H 0.4200 0.6254 1.0488 0.047 Uiso 1 1 calc R . .
C5 C 0.3257(2) 0.5417(3) 0.99564(19) 0.0331(9) Uani 1 1 d . . .
C6 C 0.2421(2) 0.5057(3) 1.00116(18) 0.0297(9) Uani 1 1 d . . .
C7 C 0.1066(2) 0.5048(3) 1.0683(2) 0.0508(11) Uani 1 1 d . . .
H7A H 0.0885 0.4614 1.0255 0.076 Uiso 1 1 calc R . .
H7B H 0.0726 0.5723 1.0712 0.076 Uiso 1 1 calc R . .
H7C H 0.1001 0.4596 1.1121 0.076 Uiso 1 1 calc R . .
C8 C 0.3623(3) 0.7033(4) 1.1742(2) 0.0687(13) Uani 1 1 d . . .
H8A H 0.4198 0.7195 1.1622 0.103 Uiso 1 1 calc R . .
H8B H 0.3621 0.6604 1.2195 0.103 Uiso 1 1 calc R . .
H8C H 0.3321 0.7734 1.1803 0.103 Uiso 1 1 calc R . .
C9 C 0.3735(2) 0.5183(3) 0.92714(19) 0.0446(10) Uani 1 1 d . . .
H9A H 0.4303 0.5467 0.9336 0.067 Uiso 1 1 calc R . .
H9B H 0.3456 0.5554 0.8855 0.067 Uiso 1 1 calc R . .
H9C H 0.3750 0.4377 0.9184 0.067 Uiso 1 1 calc R . .
C10 C 0.19690(19) 0.4462(3) 0.93932(17) 0.0268(8) Uani 1 1 d . . .
C11 C 0.1544(2) 0.5192(3) 0.89022(18) 0.0384(10) Uani 1 1 d . . .
H11A H 0.1583 0.5976 0.8970 0.046 Uiso 1 1 calc R . .
C12 C 0.1068(2) 0.4764(3) 0.83207(19) 0.0411(10) Uani 1 1 d . . .
H12A H 0.0791 0.5250 0.7984 0.049 Uiso 1 1 calc R . .
C13 C 0.1005(2) 0.3617(3) 0.82405(19) 0.0385(10) Uani 1 1 d . . .
H13A H 0.0670 0.3318 0.7852 0.046 Uiso 1 1 calc R . .
C14 C 0.14300(18) 0.2885(3) 0.87284(16) 0.0275(8) Uani 1 1 d . . .
C15 C 0.19373(19) 0.3269(3) 0.93292(17) 0.0280(9) Uani 1 1 d . . .
C16 C 0.1748(2) 0.1100(3) 0.80503(18) 0.0323(9) Uani 1 1 d . . .
C17 C 0.1539(2) 0.0001(3) 0.78497(19) 0.0388(10) Uani 1 1 d . . .
H17A H 0.1863 -0.0372 0.7507 0.047 Uiso 1 1 calc R . .
C18 C 0.0868(2) -0.0557(3) 0.8140(2) 0.0374(10) Uani 1 1 d . . .
C19 C 0.0403(2) 0.0001(3) 0.86473(19) 0.0377(10) Uani 1 1 d . . .
H19A H -0.0053 -0.0371 0.8851 0.045 Uiso 1 1 calc R . .
C20 C 0.0590(2) 0.1101(3) 0.88675(18) 0.0320(9) Uani 1 1 d . . .
C21 C 0.0026(2) 0.1697(3) 0.93893(19) 0.0438(11) Uani 1 1 d . . .
H21A H 0.0235 0.2454 0.9481 0.066 Uiso 1 1 calc R . .
H21B H 0.0022 0.1285 0.9848 0.066 Uiso 1 1 calc R . .
H21C H -0.0539 0.1736 0.9174 0.066 Uiso 1 1 calc R . .
C22 C 0.1273(2) 0.1665(3) 0.85706(18) 0.0286(9) Uani 1 1 d . . .
C23 C 0.2484(2) 0.1685(3) 0.77152(19) 0.0458(11) Uani 1 1 d . . .
H23A H 0.2744 0.1177 0.7375 0.069 Uiso 1 1 calc R . .
H23B H 0.2891 0.1896 0.8100 0.069 Uiso 1 1 calc R . .
H23C H 0.2289 0.2355 0.7456 0.069 Uiso 1 1 calc R . .
C24 C 0.0650(2) -0.1750(3) 0.7905(2) 0.0623(13) Uani 1 1 d . . .
H24A H 0.0180 -0.2016 0.8178 0.094 Uiso 1 1 calc R . .
H24B H 0.1130 -0.2236 0.8002 0.094 Uiso 1 1 calc R . .
H24C H 0.0500 -0.1760 0.7385 0.094 Uiso 1 1 calc R . .
C25 C 0.3293(2) 0.0323(4) 1.1769(2) 0.0533(12) Uani 1 1 d . . .
H25A H 0.2938 -0.0348 1.1715 0.064 Uiso 1 1 calc R . .
H25B H 0.2975 0.0915 1.2010 0.064 Uiso 1 1 calc R . .
C26 C 0.4092(2) 0.0054(3) 1.22105(19) 0.0450(11) Uani 1 1 d . . .
H26A H 0.4037 -0.0658 1.2476 0.054 Uiso 1 1 calc R . .
H26B H 0.4227 0.0655 1.2564 0.054 Uiso 1 1 calc R . .
C27 C 0.4771(2) -0.0037(3) 1.16458(18) 0.0453(11) Uani 1 1 d . . .
H27A H 0.5180 0.0576 1.1705 0.054 Uiso 1 1 calc R . .
H27B H 0.5066 -0.0760 1.1688 0.054 Uiso 1 1 calc R . .
C28 C 0.4285(2) 0.0055(3) 1.09220(19) 0.0479(11) Uani 1 1 d . . .
H28A H 0.4621 0.0433 1.0558 0.057 Uiso 1 1 calc R . .
H28B H 0.4129 -0.0695 1.0737 0.057 Uiso 1 1 calc R . .
C29 C 0.3031(2) 0.3426(3) 1.18680(19) 0.0505(11) Uani 1 1 d . . .
H29A H 0.2676 0.2815 1.2040 0.061 Uiso 1 1 calc R . .
H29B H 0.2690 0.4110 1.1812 0.061 Uiso 1 1 calc R . .
C30 C 0.3755(3) 0.3621(4) 1.2395(2) 0.0744(15) Uani 1 1 d . . .
H30A H 0.3641 0.4260 1.2716 0.089 Uiso 1 1 calc R . .
H30B H 0.3858 0.2951 1.2700 0.089 Uiso 1 1 calc R . .
C31 C 0.4483(3) 0.3859(4) 1.1957(2) 0.0782(16) Uani 1 1 d . . .
H31A H 0.4561 0.4674 1.1903 0.094 Uiso 1 1 calc R . .
H31B H 0.4994 0.3537 1.2189 0.094 Uiso 1 1 calc R . .
C32 C 0.4294(2) 0.3329(3) 1.1239(2) 0.0496(12) Uani 1 1 d . . .
H32A H 0.4465 0.3828 1.0844 0.060 Uiso 1 1 calc R . .
H32B H 0.4601 0.2617 1.1203 0.060 Uiso 1 1 calc R . .
C33 C 0.2092(3) -0.0602(4) 0.9989(2) 0.0571(13) Uani 1 1 d . . .
H33A H 0.1504 -0.0392 0.9886 0.068 Uiso 1 1 calc R . .
H33B H 0.2187 -0.0671 1.0521 0.068 Uiso 1 1 calc R . .
C34 C 0.2285(3) -0.1678(4) 0.9624(3) 0.0883(18) Uani 1 1 d . . .
H34A H 0.1858 -0.1845 0.9238 0.106 Uiso 1 1 calc R . .
H34B H 0.2297 -0.2297 0.9979 0.106 Uiso 1 1 calc R . .
C35 C 0.3105(4) -0.1548(4) 0.9308(3) 0.0809(17) Uani 1 1 d . . .
H35A H 0.3129 -0.1960 0.8844 0.097 Uiso 1 1 calc R . .
H35B H 0.3551 -0.1828 0.9646 0.097 Uiso 1 1 calc R . .
C36 C 0.3196(2) -0.0311(3) 0.9187(2) 0.0468(11) Uani 1 1 d . . .
H36A H 0.3780 -0.0078 0.9280 0.056 Uiso 1 1 calc R . .
H36B H 0.3028 -0.0117 0.8680 0.056 Uiso 1 1 calc R . .

loop_
_atom_site_aniso_label
_atom_site_aniso_U_11
_atom_site_aniso_U_22
_atom_site_aniso_U_33
_atom_site_aniso_U_23
_atom_site_aniso_U_13
_atom_site_aniso_U_12
Y 0.02344(18) 0.0374(2) 0.02707(18) 0.0033(2) 0.00030(14) -0.0025(2)
Cl1 0.0307(6) 0.0705(8) 0.0424(6) 0.0102(5) 0.0052(5) -0.0088(5)
Cl2 0.0338(5) 0.0504(7) 0.0479(6) -0.0006(5) 0.0109(4) -0.0032(5)
O1 0.0391(16) 0.0487(18) 0.0321(15) 0.0040(13) -0.0002(12) 0.0139(13)
O2 0.0313(14) 0.0493(19) 0.0362(15) -0.0011(13) -0.0015(12) -0.0048(13)
O3 0.0444(16) 0.0351(17) 0.0402(15) -0.0010(13) -0.0037(13) -0.0052(13)
C1 0.039(2) 0.038(3) 0.025(2) 0.0022(18) 0.0000(19) 0.0015(19)
C2 0.061(3) 0.051(3) 0.025(2) -0.003(2) 0.001(2) -0.003(2)
C3 0.061(3) 0.035(3) 0.031(2) 0.0018(19) -0.014(2) -0.010(2)
C4 0.031(2) 0.035(3) 0.050(3) 0.008(2) -0.014(2) -0.0071(19)
C5 0.034(2) 0.035(2) 0.030(2) 0.0041(18) 0.0006(18) -0.0006(18)
C6 0.032(2) 0.027(2) 0.030(2) 0.0058(17) -0.0033(18) 0.0010(18)
C7 0.041(3) 0.068(3) 0.044(3) -0.007(2) 0.013(2) -0.001(2)
C8 0.095(4) 0.054(3) 0.055(3) -0.008(3) -0.022(3) -0.022(3)
C9 0.037(2) 0.048(3) 0.050(3) 0.002(2) 0.006(2) -0.008(2)
C10 0.023(2) 0.036(2) 0.0219(19) 0.0024(17) 0.0030(15) -0.0056(17)
C11 0.043(2) 0.036(2) 0.035(2) 0.0089(19) -0.0086(19) -0.0068(19)
C12 0.046(3) 0.037(3) 0.038(2) 0.008(2) -0.018(2) -0.006(2)
C13 0.041(2) 0.047(3) 0.027(2) 0.004(2) -0.0091(18) -0.011(2)
C14 0.0249(18) 0.032(2) 0.0254(18) 0.0057(19) 0.0026(15) -0.0043(19)
C15 0.0203(19) 0.037(3) 0.027(2) 0.0047(16) 0.0052(16) -0.0064(16)
C16 0.025(2) 0.045(3) 0.025(2) 0.0023(18) -0.0048(17) -0.0003(18)
C17 0.035(2) 0.043(3) 0.038(2) -0.011(2) -0.0036(19) 0.010(2)
C18 0.032(2) 0.029(3) 0.050(3) -0.001(2) -0.013(2) 0.0021(19)
C19 0.027(2) 0.041(3) 0.045(2) 0.004(2) -0.0058(19) -0.0060(19)
C20 0.023(2) 0.041(3) 0.032(2) 0.0046(18) 0.0002(17) -0.0039(18)
C21 0.033(2) 0.047(3) 0.051(3) -0.003(2) 0.009(2) -0.0051(19)
C22 0.027(2) 0.034(2) 0.024(2) 0.0041(16) -0.0088(17) -0.0029(17)
C23 0.047(3) 0.050(3) 0.042(2) 0.000(2) 0.015(2) -0.003(2)
C24 0.056(3) 0.043(3) 0.086(3) -0.010(2) -0.020(3) 0.006(2)
C25 0.051(3) 0.069(3) 0.040(3) 0.018(2) 0.005(2) 0.010(2)
C26 0.055(3) 0.046(3) 0.033(2) 0.004(2) -0.011(2) -0.002(2)
C27 0.046(3) 0.058(3) 0.031(2) -0.007(2) -0.007(2) 0.013(2)
C28 0.048(3) 0.061(3) 0.034(2) -0.003(2) -0.002(2) 0.019(2)
C29 0.059(3) 0.054(3) 0.039(3) -0.002(2) 0.006(2) 0.001(2)
C30 0.076(4) 0.101(4) 0.046(3) -0.009(3) -0.005(3) -0.039(3)
C31 0.048(3) 0.116(5) 0.069(3) -0.036(3) -0.017(3) 0.004(3)
C32 0.031(2) 0.059(3) 0.058(3) 0.001(2) -0.003(2) -0.012(2)
C33 0.058(3) 0.055(3) 0.058(3) 0.010(2) 0.000(2) -0.026(2)
C34 0.111(5) 0.046(4) 0.105(5) 0.010(3) -0.023(4) -0.015(3)
C35 0.130(5) 0.051(4) 0.063(3) -0.005(3) 0.011(3) 0.003(3)
C36 0.052(3) 0.042(3) 0.046(3) -0.002(2) -0.009(2) 0.004(2)

loop_
_atom_type_symbol
_atom_type_description
_atom_type_scat_dispersion_real
_atom_type_scat_dispersion_imag
_atom_type_scat_source
C C 0.0033 0.0016 'International Tables Vol C Tables 4.2.6.8 and 6.1.1.4'
H H 0.0000 0.0000 'International Tables Vol C Tables 4.2.6.8 and 6.1.1.4'
O O 0.0106 0.0060 'International Tables Vol C Tables 4.2.6.8 and 6.1.1.4'
Cl Cl 0.1484 0.1585 'International Tables Vol C Tables 4.2.6.8 and 6.1.1.4'
Y Y -2.7962 3.5667 'International Tables Vol C Tables 4.2.6.8 and 6.1.1.4'

loop_
_geom_angle_atom_site_label_1
_geom_angle_atom_site_label_2
_geom_angle_atom_site_label_3
_geom_angle
_geom_angle_site_symmetry_1
_geom_angle_site_symmetry_3
_geom_angle_publ_flag
O3 Y O2 143.76(8) . . ?
O3 Y C15 104.44(10) . . ?
O2 Y C15 111.78(10) . . ?
O3 Y O1 72.01(8) . . ?
O2 Y O1 71.85(8) . . ?
C15 Y O1 175.81(10) . . ?
O3 Y Cl1 92.21(7) . . ?
O2 Y Cl1 86.19(6) . . ?
C15 Y Cl1 94.60(8) . . ?
O1 Y Cl1 83.42(6) . . ?
O3 Y Cl2 86.37(7) . . ?
O2 Y Cl2 88.42(6) . . ?
C15 Y Cl2 96.47(8) . . ?
O1 Y Cl2 85.62(6) . . ?
Cl1 Y Cl2 168.84(3) . . ?
C28 O1 C25 105.3(3) . . ?
C28 O1 Y 127.5(2) . . ?
C25 O1 Y 126.8(2) . . ?
C32 O2 C29 108.1(3) . . ?
C32 O2 Y 122.1(2) . . ?
C29 O2 Y 128.2(2) . . ?
C36 O3 C33 108.1(3) . . ?
C36 O3 Y 129.0(2) . . ?
C33 O3 Y 121.8(2) . . ?
C2 C1 C6 119.0(3) . . ?
C2 C1 C7 120.3(3) . . ?
C6 C1 C7 120.6(3) . . ?
C3 C2 C1 122.2(4) . . ?
C2 C3 C4 118.3(3) . . ?
C2 C3 C8 120.7(4) . . ?
C4 C3 C8 121.1(4) . . ?
C3 C4 C5 121.6(3) . . ?
C4 C5 C6 119.6(3) . . ?
C4 C5 C9 119.5(3) . . ?
C6 C5 C9 120.8(3) . . ?
C1 C6 C5 119.3(3) . . ?
C1 C6 C10 119.0(3) . . ?
C5 C6 C10 121.3(3) . . ?
C11 C10 C15 123.3(3) . . ?
C11 C10 C6 113.4(3) . . ?
C15 C10 C6 123.3(3) . . ?
C12 C11 C10 120.2(3) . . ?
C13 C12 C11 119.0(3) . . ?
C12 C13 C14 121.1(3) . . ?
C13 C14 C15 122.8(3) . . ?
C13 C14 C22 113.9(3) . . ?
C15 C14 C22 123.3(3) . . ?
C14 C15 C10 113.8(3) . . ?
C14 C15 Y 125.8(2) . . ?
C10 C15 Y 120.4(2) . . ?
C17 C16 C22 119.6(3) . . ?
C17 C16 C23 120.3(3) . . ?
C22 C16 C23 120.1(3) . . ?
C16 C17 C18 122.0(3) . . ?
C19 C18 C17 118.2(4) . . ?
C19 C18 C24 121.0(4) . . ?
C17 C18 C24 120.8(4) . . ?
C18 C19 C20 122.0(4) . . ?
C19 C20 C22 119.6(3) . . ?
C19 C20 C21 119.6(3) . . ?
C22 C20 C21 120.7(3) . . ?
C20 C22 C16 118.7(3) . . ?
C20 C22 C14 120.9(3) . . ?
C16 C22 C14 120.0(3) . . ?
O1 C25 C26 105.8(3) . . ?
C25 C26 C27 105.0(3) . . ?
C28 C27 C26 103.5(3) . . ?
O1 C28 C27 105.8(3) . . ?
O2 C29 C30 106.0(3) . . ?
C31 C30 C29 106.8(3) . . ?
C32 C31 C30 105.4(4) . . ?
O2 C32 C31 108.0(3) . . ?
O3 C33 C34 106.6(4) . . ?
C33 C34 C35 107.1(4) . . ?
C34 C35 C36 104.8(4) . . ?
O3 C36 C35 106.9(3) . . ?

loop_
_geom_bond_atom_site_label_1
_geom_bond_atom_site_label_2
_geom_bond_distance
_geom_bond_site_symmetry_2
_geom_bond_publ_flag
Y O3 2.345(2) . ?
Y O2 2.370(2) . ?
Y C15 2.478(3) . ?
Y O1 2.556(2) . ?
Y Cl1 2.5645(10) . ?
Y Cl2 2.5917(10) . ?
O1 C28 1.429(4) . ?
O1 C25 1.438(4) . ?
O2 C32 1.461(4) . ?
O2 C29 1.457(4) . ?
O3 C36 1.451(4) . ?
O3 C33 1.467(4) . ?
C1 C2 1.388(5) . ?
C1 C6 1.402(4) . ?
C1 C7 1.508(4) . ?
C2 C3 1.384(5) . ?
C3 C4 1.384(5) . ?
C3 C8 1.514(5) . ?
C4 C5 1.384(4) . ?
C5 C6 1.408(4) . ?
C5 C9 1.516(4) . ?
C6 C10 1.492(4) . ?
C10 C11 1.402(4) . ?
C10 C15 1.421(4) . ?
C11 C12 1.377(4) . ?
C12 C13 1.372(5) . ?
C13 C14 1.400(4) . ?
C14 C15 1.412(4) . ?
C14 C22 1.494(5) . ?
C16 C17 1.391(5) . ?
C16 C22 1.408(4) . ?
C16 C23 1.515(4) . ?
C17 C18 1.382(5) . ?
C18 C19 1.380(5) . ?
C18 C24 1.514(5) . ?
C19 C20 1.394(5) . ?
C20 C22 1.406(4) . ?
C20 C21 1.511(4) . ?
C25 C26 1.515(4) . ?
C26 C27 1.528(5) . ?
C27 C28 1.508(4) . ?
C29 C30 1.491(5) . ?
C30 C31 1.463(5) . ?
C31 C32 1.474(5) . ?
C33 C34 1.478(5) . ?
C34 C35 1.459(6) . ?
C35 C36 1.493(5) . ?

loop_
_geom_torsion_atom_site_label_1
_geom_torsion_atom_site_label_2
_geom_torsion_atom_site_label_3
_geom_torsion_atom_site_label_4
_geom_torsion
_geom_torsion_site_symmetry_1
_geom_torsion_site_symmetry_2
_geom_torsion_site_symmetry_3
_geom_torsion_site_symmetry_4
_geom_torsion_publ_flag
O3 Y O1 C28 64.5(3) . . . . ?
O2 Y O1 C28 -112.8(3) . . . . ?
C15 Y O1 C28 96.9(13) . . . . ?
Cl1 Y O1 C28 159.0(3) . . . . ?
Cl2 Y O1 C28 -23.1(3) . . . . ?
O3 Y O1 C25 -107.4(3) . . . . ?
O2 Y O1 C25 75.2(3) . . . . ?
C15 Y O1 C25 -75.0(13) . . . . ?
Cl1 Y O1 C25 -12.9(3) . . . . ?
Cl2 Y O1 C25 165.0(3) . . . . ?
O3 Y O2 C32 68.8(3) . . . . ?
C15 Y O2 C32 -109.3(2) . . . . ?
O1 Y O2 C32 73.0(2) . . . . ?
Cl1 Y O2 C32 157.3(2) . . . . ?
Cl2 Y O2 C32 -12.9(2) . . . . ?
O3 Y O2 C29 -94.9(3) . . . . ?
C15 Y O2 C29 87.1(3) . . . . ?
O1 Y O2 C29 -90.7(3) . . . . ?
Cl1 Y O2 C29 -6.3(3) . . . . ?
Cl2 Y O2 C29 -176.6(3) . . . . ?
O2 Y O3 C36 -86.8(3) . . . . ?
C15 Y O3 C36 91.3(3) . . . . ?
O1 Y O3 C36 -91.0(3) . . . . ?
Cl1 Y O3 C36 -173.3(3) . . . . ?
Cl2 Y O3 C36 -4.4(3) . . . . ?
O2 Y O3 C33 79.2(3) . . . . ?
C15 Y O3 C33 -102.7(3) . . . . ?
O1 Y O3 C33 75.0(2) . . . . ?
Cl1 Y O3 C33 -7.3(2) . . . . ?
Cl2 Y O3 C33 161.6(2) . . . . ?
C6 C1 C2 C3 -2.2(6) . . . . ?
C7 C1 C2 C3 -179.4(4) . . . . ?
C1 C2 C3 C4 2.3(6) . . . . ?
C1 C2 C3 C8 -177.6(4) . . . . ?
C2 C3 C4 C5 0.0(6) . . . . ?
C8 C3 C4 C5 179.9(3) . . . . ?
C3 C4 C5 C6 -2.3(5) . . . . ?
C3 C4 C5 C9 174.6(3) . . . . ?
C2 C1 C6 C5 -0.2(5) . . . . ?
C7 C1 C6 C5 177.1(3) . . . . ?
C2 C1 C6 C10 -173.2(3) . . . . ?
C7 C1 C6 C10 4.0(5) . . . . ?
C4 C5 C6 C1 2.3(5) . . . . ?
C9 C5 C6 C1 -174.5(3) . . . . ?
C4 C5 C6 C10 175.2(3) . . . . ?
C9 C5 C6 C10 -1.6(5) . . . . ?
C1 C6 C10 C11 83.2(4) . . . . ?
C5 C6 C10 C11 -89.7(4) . . . . ?
C1 C6 C10 C15 -93.7(4) . . . . ?
C5 C6 C10 C15 93.4(4) . . . . ?
C15 C10 C11 C12 -0.3(5) . . . . ?
C6 C10 C11 C12 -177.2(3) . . . . ?
C10 C11 C12 C13 1.3(6) . . . . ?
C11 C12 C13 C14 -1.5(6) . . . . ?
C12 C13 C14 C15 0.6(5) . . . . ?
C12 C13 C14 C22 178.5(3) . . . . ?
C13 C14 C15 C10 0.4(4) . . . . ?
C22 C14 C15 C10 -177.3(3) . . . . ?
C13 C14 C15 Y -177.1(2) . . . . ?
C22 C14 C15 Y 5.2(4) . . . . ?
C11 C10 C15 C14 -0.6(5) . . . . ?
C6 C10 C15 C14 176.0(3) . . . . ?
C11 C10 C15 Y 177.1(2) . . . . ?
C6 C10 C15 Y -6.3(4) . . . . ?
O3 Y C15 C14 7.2(3) . . . . ?
O2 Y C15 C14 -174.0(2) . . . . ?
O1 Y C15 C14 -24.5(14) . . . . ?
Cl1 Y C15 C14 -86.2(3) . . . . ?
Cl2 Y C15 C14 95.1(3) . . . . ?
O3 Y C15 C10 -170.1(2) . . . . ?
O2 Y C15 C10 8.7(3) . . . . ?
O1 Y C15 C10 158.2(11) . . . . ?
Cl1 Y C15 C10 96.4(2) . . . . ?
Cl2 Y C15 C10 -82.2(2) . . . . ?
C22 C16 C17 C18 0.8(5) . . . . ?
C23 C16 C17 C18 -179.6(3) . . . . ?
C16 C17 C18 C19 -0.5(5) . . . . ?
C16 C17 C18 C24 179.4(3) . . . . ?
C17 C18 C19 C20 0.3(5) . . . . ?
C24 C18 C19 C20 -179.6(3) . . . . ?
C18 C19 C20 C22 -0.4(5) . . . . ?
C18 C19 C20 C21 176.2(3) . . . . ?
C19 C20 C22 C16 0.6(5) . . . . ?
C21 C20 C22 C16 -175.9(3) . . . . ?
C19 C20 C22 C14 172.9(3) . . . . ?
C21 C20 C22 C14 -3.6(5) . . . . ?
C17 C16 C22 C20 -0.8(5) . . . . ?
C23 C16 C22 C20 179.6(3) . . . . ?
C17 C16 C22 C14 -173.2(3) . . . . ?
C23 C16 C22 C14 7.2(5) . . . . ?
C13 C14 C22 C20 -87.8(4) . . . . ?
C15 C14 C22 C20 90.1(4) . . . . ?
C13 C14 C22 C16 84.5(4) . . . . ?
C15 C14 C22 C16 -97.6(4) . . . . ?
C28 O1 C25 C26 34.6(4) . . . . ?
Y O1 C25 C26 -152.1(2) . . . . ?
O1 C25 C26 C27 -16.6(4) . . . . ?
C25 C26 C27 C28 -6.3(4) . . . . ?
C25 O1 C28 C27 -39.1(4) . . . . ?
Y O1 C28 C27 147.6(2) . . . . ?
C26 C27 C28 O1 27.4(4) . . . . ?
C32 O2 C29 C30 -10.0(4) . . . . ?
Y O2 C29 C30 155.5(3) . . . . ?
O2 C29 C30 C31 21.4(5) . . . . ?
C29 C30 C31 C32 -24.3(5) . . . . ?
C29 O2 C32 C31 -5.0(4) . . . . ?
Y O2 C32 C31 -171.6(3) . . . . ?
C30 C31 C32 O2 18.2(5) . . . . ?
C36 O3 C33 C34 -2.3(4) . . . . ?
Y O3 C33 C34 -170.9(3) . . . . ?
O3 C33 C34 C35 17.6(5) . . . . ?
C33 C34 C35 C36 -25.5(5) . . . . ?
C33 O3 C36 C35 -13.5(4) . . . . ?
Y O3 C36 C35 154.0(3) . . . . ?
C34 C35 C36 O3 24.1(5) . . . . ?
